data_4111948
loop_
_publ_author_name
'Allison R. Dick'
'Jeff W. Kampf'
'Melanie S. Sanford'

_publ_section_title
;
 Unusually Stable Palladium(IV) Complexes: Detailed Mechanistic
 Investigation of C-O Bond-Forming Reductive Elimination
;
_journal_name_full 'Journal of the American Chemical Society'
_journal_page_first 12790
_journal_page_last 12791
_journal_paper_doi 10.1021/ja0541940
_journal_volume 127
_journal_year 2005
_chemical_formula_moiety 'C36 H24 N4 O8 Pd, C H2 Cl2'
_chemical_formula_sum 'C37 H26 Cl2 N4 O8 Pd'
_chemical_formula_weight 831.92
_chemical_name_systematic
;
 ?
;
_space_group_IT_number 2
_symmetry_cell_setting triclinic
_symmetry_space_group_name_Hall '-P 1'
_symmetry_space_group_name_H-M 'P -1'
_atom_sites_solution_hydrogens geom
_atom_sites_solution_primary direct
_atom_sites_solution_secondary difmap
_audit_creation_method SHELXL-97
_cell_angle_alpha 91.950(4)
_cell_angle_beta 109.062(3)
_cell_angle_gamma 92.205(4)
_cell_formula_units_Z 2
_cell_length_a 11.287(3)
_cell_length_b 12.574(3)
_cell_length_c 12.667(3)
_cell_measurement_reflns_used 8233
_cell_measurement_temperature 123(2)
_cell_measurement_theta_max 23.26
_cell_measurement_theta_min 2.95
_cell_volume 1695.8(7)
_computing_cell_refinement 'Bruker SMART'
_computing_data_collection 'Bruker SMART'
_computing_data_reduction 'Bruker SHELXTL'
_computing_molecular_graphics 'Bruker SHELXTL'
_computing_publication_material 'Bruker SHELXTL'
_computing_structure_refinement 'Bruker SHELXTL'
_computing_structure_solution 'Bruker SHELXTL'
_diffrn_ambient_temperature 123(2)
_diffrn_measured_fraction_theta_full 0.995
_diffrn_measured_fraction_theta_max 0.995
_diffrn_measurement_device_type 'CCD area detector'
_diffrn_measurement_method 'phi and omega scans'
_diffrn_radiation_monochromator graphite
_diffrn_radiation_source 'fine-focus sealed tube'
_diffrn_radiation_type MoK\a
_diffrn_radiation_wavelength 0.71073
_diffrn_reflns_av_R_equivalents 0.0308
_diffrn_reflns_av_sigmaI/netI 0.0260
_diffrn_reflns_limit_h_max 14
_diffrn_reflns_limit_h_min -15
_diffrn_reflns_limit_k_max 16
_diffrn_reflns_limit_k_min -16
_diffrn_reflns_limit_l_max 16
_diffrn_reflns_limit_l_min -16
_diffrn_reflns_number 32168
_diffrn_reflns_theta_full 28.32
_diffrn_reflns_theta_max 28.32
_diffrn_reflns_theta_min 2.10
_exptl_absorpt_coefficient_mu 0.766
_exptl_absorpt_correction_T_max 0.9205
_exptl_absorpt_correction_T_min 0.8141
_exptl_absorpt_correction_type multi-scan
_exptl_absorpt_process_details
;
  Blessing, R. Acta Cryst. (1995) A51 33-38
  Sheldrick, G.  SADABS (Version 2.10) Bruker/Siemens area
  detector absorption and other corrections, University of
  Gottingen, Germany 2003.'
;
_exptl_crystal_colour colorless
_exptl_crystal_density_diffrn 1.629
_exptl_crystal_description block
_exptl_crystal_F_000 840
_exptl_crystal_size_max 0.28
_exptl_crystal_size_mid 0.24
_exptl_crystal_size_min 0.11
_refine_diff_density_max 0.956
_refine_diff_density_min -1.039
_refine_diff_density_rms 0.110
_refine_ls_extinction_method none
_refine_ls_goodness_of_fit_ref 1.070
_refine_ls_hydrogen_treatment constr
_refine_ls_matrix_type full
_refine_ls_number_parameters 469
_refine_ls_number_reflns 8390
_refine_ls_number_restraints 0
_refine_ls_restrained_S_all 1.070
_refine_ls_R_factor_all 0.0501
_refine_ls_R_factor_gt 0.0425
_refine_ls_shift/su_max 0.001
_refine_ls_shift/su_mean 0.000
_refine_ls_structure_factor_coef Fsqd
_refine_ls_weighting_details 'calc w=1/[\s^2^(Fo^2^)+(0.0621P)^2^+3.7010P] where P=(Fo^2^+2Fc^2^)/3'
_refine_ls_weighting_scheme calc
_refine_ls_wR_factor_gt 0.1152
_refine_ls_wR_factor_ref 0.1213
_reflns_number_gt 7460
_reflns_number_total 8390
_reflns_threshold_expression >2sigma(I)
_cod_data_source_file ja0541940si20050629_121746.cif
_cod_data_source_block ad213
_cod_original_cell_volume 1695.8(6)
_cod_database_code 4111948

loop_
_symmetry_equiv_pos_as_xyz
'x, y, z'
'-x, -y, -z'

loop_
_atom_site_label
_atom_site_type_symbol
_atom_site_fract_x
_atom_site_fract_y
_atom_site_fract_z
_atom_site_U_iso_or_equiv
_atom_site_adp_type
_atom_site_occupancy
_atom_site_symmetry_multiplicity
_atom_site_calc_flag
_atom_site_refinement_flags
Pd1 Pd 0.453167(17) 0.706776(16) 0.756136(15) 0.01867(5) Uani 1 1 d .
O1 O 0.28372(19) 0.77909(16) 0.68579(16) 0.0279(4) Uani 1 1 d .
O2 O 0.2922(2) 0.9181(2) 0.8042(2) 0.0456(6) Uani 1 1 d .
O3 O -0.3257(3) 0.8610(3) 0.3878(3) 0.0765(11) Uani 1 1 d .
O4 O -0.3172(3) 1.0072(3) 0.4840(2) 0.0574(8) Uani 1 1 d .
O5 O 0.35558(17) 0.56508(15) 0.74776(15) 0.0229(4) Uani 1 1 d .
O6 O 0.21492(18) 0.56747(16) 0.57225(16) 0.0256(4) Uani 1 1 d .
O7 O -0.1535(2) 0.2033(2) 0.7399(2) 0.0479(7) Uani 1 1 d .
O8 O 0.0150(2) 0.14161(19) 0.8531(2) 0.0417(6) Uani 1 1 d .
N1 N 0.5561(2) 0.84621(18) 0.79192(19) 0.0229(5) Uani 1 1 d .
N2 N 0.4719(2) 0.68240(18) 0.59463(19) 0.0234(5) Uani 1 1 d .
N3 N -0.2714(3) 0.9268(3) 0.4630(2) 0.0402(7) Uani 1 1 d .
N4 N -0.0391(2) 0.2060(2) 0.7859(2) 0.0329(6) Uani 1 1 d .
C1 C 0.5876(3) 0.9026(2) 0.7153(2) 0.0290(6) Uani 1 1 d .
H1A H 0.5604 0.8768 0.6394 0.035 Uiso 1 1 calc R
C2 C 0.6587(3) 0.9971(3) 0.7458(3) 0.0338(7) Uani 1 1 d .
H2A H 0.6805 1.0364 0.6914 0.041 Uiso 1 1 calc R
C3 C 0.6980(3) 1.0340(3) 0.8570(3) 0.0355(7) Uani 1 1 d .
H3A H 0.7492 1.0980 0.8797 0.043 Uiso 1 1 calc R
C4 C 0.6628(3) 0.9778(2) 0.9346(2) 0.0300(6) Uani 1 1 d .
H4A H 0.6886 1.0033 1.0106 0.036 Uiso 1 1 calc R
C5 C 0.5890(2) 0.8833(2) 0.9005(2) 0.0226(5) Uani 1 1 d .
C6 C 0.5372(2) 0.8189(2) 0.9705(2) 0.0212(5) Uani 1 1 d .
C7 C 0.5546(3) 0.8429(2) 1.0832(2) 0.0255(6) Uani 1 1 d .
H7A H 0.6055 0.9037 1.1205 0.031 Uiso 1 1 calc R
C8 C 0.4976(3) 0.7777(2) 1.1401(2) 0.0292(6) Uani 1 1 d .
H8A H 0.5095 0.7939 1.2168 0.035 Uiso 1 1 calc R
C9 C 0.4229(3) 0.6889(2) 1.0860(2) 0.0282(6) Uani 1 1 d .
H9A H 0.3840 0.6447 1.1259 0.034 Uiso 1 1 calc R
C10 C 0.4045(3) 0.6639(2) 0.9734(2) 0.0249(6) Uani 1 1 d .
H10A H 0.3536 0.6030 0.9363 0.030 Uiso 1 1 calc R
C11 C 0.4616(2) 0.7293(2) 0.9171(2) 0.0197(5) Uani 1 1 d .
C12 C 0.3935(3) 0.7140(2) 0.4971(2) 0.0252(6) Uani 1 1 d .
H12A H 0.3213 0.7506 0.4965 0.030 Uiso 1 1 calc R
C13 C 0.4166(3) 0.6938(3) 0.3972(2) 0.0314(6) Uani 1 1 d .
H13A H 0.3611 0.7169 0.3289 0.038 Uiso 1 1 calc R
C14 C 0.5215(3) 0.6395(3) 0.3987(3) 0.0351(7) Uani 1 1 d .
H14A H 0.5382 0.6244 0.3310 0.042 Uiso 1 1 calc R
C15 C 0.6020(3) 0.6073(3) 0.4990(3) 0.0328(6) Uani 1 1 d .
H15A H 0.6742 0.5700 0.5009 0.039 Uiso 1 1 calc R
C16 C 0.5755(3) 0.6306(2) 0.5978(2) 0.0247(5) Uani 1 1 d .
C17 C 0.6520(3) 0.6002(2) 0.7095(2) 0.0250(5) Uani 1 1 d .
C18 C 0.7613(3) 0.5443(3) 0.7289(3) 0.0322(6) Uani 1 1 d .
H18A H 0.7896 0.5254 0.6683 0.039 Uiso 1 1 calc R
C19 C 0.8283(3) 0.5163(3) 0.8358(3) 0.0345(7) Uani 1 1 d .
H19A H 0.9022 0.4779 0.8483 0.041 Uiso 1 1 calc R
C20 C 0.7876(3) 0.5442(3) 0.9246(3) 0.0322(7) Uani 1 1 d .
H20A H 0.8342 0.5253 0.9980 0.039 Uiso 1 1 calc R
C21 C 0.6795(3) 0.5994(2) 0.9068(2) 0.0267(6) Uani 1 1 d .
H21A H 0.6514 0.6178 0.9677 0.032 Uiso 1 1 calc R
C22 C 0.6124(2) 0.6277(2) 0.7999(2) 0.0212(5) Uani 1 1 d .
C23 C 0.2405(3) 0.8578(2) 0.7214(2) 0.0265(6) Uani 1 1 d .
C24 C 0.1050(3) 0.8756(2) 0.6521(2) 0.0264(6) Uani 1 1 d .
C25 C 0.0333(3) 0.7967(2) 0.5741(2) 0.0310(6) Uani 1 1 d .
H25A H 0.0698 0.7321 0.5636 0.037 Uiso 1 1 calc R
C26 C -0.0906(3) 0.8124(3) 0.5120(3) 0.0356(7) Uani 1 1 d .
H26A H -0.1397 0.7592 0.4591 0.043 Uiso 1 1 calc R
C27 C -0.1407(3) 0.9076(3) 0.5295(2) 0.0321(7) Uani 1 1 d .
C28 C -0.0721(3) 0.9870(3) 0.6058(3) 0.0340(7) Uani 1 1 d .
H28A H -0.1088 1.0517 0.6156 0.041 Uiso 1 1 calc R
C29 C 0.0512(3) 0.9702(3) 0.6677(2) 0.0326(7) Uani 1 1 d .
H29A H 0.0993 1.0235 0.7211 0.039 Uiso 1 1 calc R
C30 C 0.2527(2) 0.5354(2) 0.6669(2) 0.0212(5) Uani 1 1 d .
C31 C 0.1773(2) 0.4482(2) 0.7002(2) 0.0203(5) Uani 1 1 d .
C32 C 0.2348(3) 0.3790(2) 0.7835(2) 0.0267(6) Uani 1 1 d .
H32A H 0.3226 0.3872 0.8215 0.032 Uiso 1 1 calc R
C33 C 0.1646(3) 0.2985(2) 0.8110(2) 0.0286(6) Uani 1 1 d .
H33A H 0.2034 0.2501 0.8663 0.034 Uiso 1 1 calc R
C34 C 0.0364(3) 0.2903(2) 0.7557(2) 0.0254(6) Uani 1 1 d .
C35 C -0.0239(3) 0.3578(2) 0.6731(2) 0.0260(6) Uani 1 1 d .
H35A H -0.1121 0.3502 0.6366 0.031 Uiso 1 1 calc R
C36 C 0.0483(2) 0.4370(2) 0.6453(2) 0.0241(5) Uani 1 1 d .
H36A H 0.0093 0.4840 0.5884 0.029 Uiso 1 1 calc R
Cl1 Cl 1.11053(13) 0.18608(13) 0.17319(16) 0.0923(5) Uani 1 1 d .
Cl2 Cl 0.90398(13) 0.28901(13) 0.01875(14) 0.0896(5) Uani 1 1 d .
C37 C 0.9552(4) 0.1713(4) 0.0876(5) 0.118(3) Uani 1 1 d .
H37A H 0.9018 0.1523 0.1331 0.141 Uiso 1 1 calc R
H37B H 0.9459 0.1123 0.0312 0.141 Uiso 1 1 calc R

loop_
_atom_site_aniso_label
_atom_site_aniso_U_11
_atom_site_aniso_U_22
_atom_site_aniso_U_33
_atom_site_aniso_U_23
_atom_site_aniso_U_13
_atom_site_aniso_U_12
Pd1 0.01799(9) 0.01894(10) 0.01736(9) -0.00296(6) 0.00429(6) -0.00311(7)
O1 0.0266(9) 0.0280(10) 0.0239(9) -0.0028(8) 0.0017(7) 0.0003(8)
O2 0.0327(11) 0.0477(14) 0.0434(13) -0.0229(11) -0.0033(10) 0.0052(10)
O3 0.0465(16) 0.066(2) 0.081(2) -0.0205(17) -0.0256(16) 0.0056(15)
O4 0.0388(13) 0.085(2) 0.0410(14) -0.0041(14) 0.0020(11) 0.0256(14)
O5 0.0195(8) 0.0231(9) 0.0229(8) -0.0010(7) 0.0038(7) -0.0051(7)
O6 0.0254(9) 0.0280(10) 0.0213(9) 0.0003(7) 0.0050(7) -0.0020(8)
O7 0.0323(12) 0.0455(14) 0.0657(16) 0.0073(12) 0.0166(11) -0.0110(11)
O8 0.0500(13) 0.0347(12) 0.0452(13) 0.0085(10) 0.0218(11) -0.0018(10)
N1 0.0221(10) 0.0209(10) 0.0244(10) -0.0024(8) 0.0067(8) -0.0031(8)
N2 0.0261(10) 0.0225(11) 0.0217(10) -0.0036(8) 0.0087(8) -0.0041(9)
N3 0.0320(13) 0.0536(18) 0.0291(13) 0.0033(12) 0.0019(11) 0.0021(13)
N4 0.0346(13) 0.0275(13) 0.0395(13) -0.0025(10) 0.0174(11) -0.0065(10)
C1 0.0331(14) 0.0271(14) 0.0278(13) -0.0021(11) 0.0124(11) -0.0042(11)
C2 0.0390(15) 0.0286(15) 0.0371(15) -0.0007(12) 0.0184(12) -0.0089(12)
C3 0.0387(15) 0.0264(14) 0.0426(16) -0.0085(12) 0.0178(13) -0.0126(12)
C4 0.0312(14) 0.0277(14) 0.0288(13) -0.0102(11) 0.0087(11) -0.0076(11)
C5 0.0194(11) 0.0229(12) 0.0244(12) -0.0041(10) 0.0062(9) 0.0000(9)
C6 0.0195(11) 0.0211(12) 0.0214(11) -0.0028(9) 0.0050(9) 0.0011(9)
C7 0.0271(12) 0.0233(13) 0.0220(12) -0.0068(10) 0.0034(10) -0.0013(10)
C8 0.0320(14) 0.0339(15) 0.0183(11) -0.0042(10) 0.0046(10) -0.0004(12)
C9 0.0297(13) 0.0334(15) 0.0211(12) 0.0017(11) 0.0084(10) -0.0034(11)
C10 0.0239(12) 0.0282(13) 0.0201(11) -0.0024(10) 0.0048(9) -0.0056(10)
C11 0.0186(10) 0.0239(12) 0.0150(10) -0.0030(9) 0.0036(8) 0.0002(9)
C12 0.0250(12) 0.0273(13) 0.0219(12) -0.0014(10) 0.0065(10) -0.0029(10)
C13 0.0357(15) 0.0363(16) 0.0215(12) 0.0009(11) 0.0090(11) -0.0019(12)
C14 0.0441(16) 0.0396(17) 0.0263(13) -0.0021(12) 0.0184(12) 0.0021(13)
C15 0.0380(15) 0.0366(16) 0.0293(13) -0.0026(12) 0.0185(12) 0.0055(12)
C16 0.0268(12) 0.0245(13) 0.0228(12) -0.0031(10) 0.0091(10) -0.0028(10)
C17 0.0250(12) 0.0235(13) 0.0247(12) -0.0029(10) 0.0065(10) -0.0022(10)
C18 0.0300(13) 0.0337(15) 0.0334(14) -0.0066(12) 0.0117(11) 0.0031(12)
C19 0.0260(13) 0.0352(16) 0.0397(16) -0.0030(13) 0.0071(12) 0.0074(12)
C20 0.0289(14) 0.0326(15) 0.0291(14) 0.0010(12) 0.0013(11) 0.0032(12)
C21 0.0248(12) 0.0262(13) 0.0254(12) -0.0019(10) 0.0041(10) -0.0019(10)
C22 0.0208(11) 0.0173(11) 0.0233(11) -0.0027(9) 0.0050(9) -0.0027(9)
C23 0.0276(13) 0.0290(14) 0.0207(12) -0.0014(10) 0.0057(10) -0.0038(11)
C24 0.0284(13) 0.0289(14) 0.0200(11) -0.0030(10) 0.0061(10) 0.0006(11)
C25 0.0303(14) 0.0289(14) 0.0289(14) -0.0041(11) 0.0036(11) 0.0007(11)
C26 0.0340(15) 0.0362(16) 0.0280(14) -0.0052(12) -0.0004(12) -0.0011(13)
C27 0.0277(13) 0.0423(17) 0.0232(13) 0.0011(12) 0.0040(11) 0.0027(12)
C28 0.0335(14) 0.0360(16) 0.0313(14) -0.0047(12) 0.0092(12) 0.0073(12)
C29 0.0332(14) 0.0355(16) 0.0258(13) -0.0092(11) 0.0063(11) 0.0011(12)
C30 0.0202(11) 0.0215(12) 0.0214(11) -0.0053(9) 0.0073(9) -0.0025(9)
C31 0.0205(11) 0.0209(12) 0.0182(10) -0.0043(9) 0.0054(9) -0.0023(9)
C32 0.0208(12) 0.0309(14) 0.0235(12) -0.0001(10) 0.0013(10) -0.0025(10)
C33 0.0295(13) 0.0282(14) 0.0242(12) 0.0038(11) 0.0035(10) -0.0007(11)
C34 0.0278(13) 0.0233(13) 0.0260(12) -0.0031(10) 0.0113(10) -0.0049(10)
C35 0.0202(11) 0.0300(14) 0.0259(12) -0.0040(10) 0.0060(10) -0.0030(10)
C36 0.0208(11) 0.0272(13) 0.0220(12) 0.0000(10) 0.0042(9) -0.0004(10)
Cl1 0.0613(7) 0.0882(9) 0.1317(13) 0.0454(9) 0.0324(8) 0.0138(7)
Cl2 0.0582(7) 0.0977(10) 0.0921(10) -0.0263(8) -0.0032(7) 0.0285(7)
C37 0.086(4) 0.183(8) 0.069(4) 0.034(5) 0.007(3) -0.039(5)

loop_
_atom_type_symbol
_atom_type_description
_atom_type_scat_dispersion_real
_atom_type_scat_dispersion_imag
_atom_type_scat_source
C C 0.0033 0.0016 'International Tables Vol C Tables 4.2.6.8 and 6.1.1.4'
H H 0.0000 0.0000 'International Tables Vol C Tables 4.2.6.8 and 6.1.1.4'
N N 0.0061 0.0033 'International Tables Vol C Tables 4.2.6.8 and 6.1.1.4'
O O 0.0106 0.0060 'International Tables Vol C Tables 4.2.6.8 and 6.1.1.4'
Pd Pd -0.9988 1.0072 'International Tables Vol C Tables 4.2.6.8 and 6.1.1.4'
Cl Cl 0.1484 0.1585 'International Tables Vol C Tables 4.2.6.8 and 6.1.1.4'

loop_
_geom_angle_atom_site_label_1
_geom_angle_atom_site_label_2
_geom_angle_atom_site_label_3
_geom_angle
C22 Pd1 N1 89.63(10)
C22 Pd1 C11 92.07(10)
N1 Pd1 C11 81.55(10)
C22 Pd1 O5 88.54(9)
N1 Pd1 O5 170.55(8)
C11 Pd1 O5 89.26(9)
C22 Pd1 O1 171.15(9)
N1 Pd1 O1 93.85(9)
C11 Pd1 O1 96.49(9)
O5 Pd1 O1 89.31(8)
C22 Pd1 N2 80.92(10)
N1 Pd1 N2 94.62(9)
C11 Pd1 N2 172.06(9)
O5 Pd1 N2 94.24(8)
O1 Pd1 N2 90.68(9)
C23 O1 Pd1 129.86(18)
C30 O5 Pd1 123.94(17)
C1 N1 C5 121.0(2)
C1 N1 Pd1 123.99(19)
C5 N1 Pd1 114.92(18)
C12 N2 C16 120.7(2)
C12 N2 Pd1 126.54(19)
C16 N2 Pd1 112.79(17)
O4 N3 O3 124.2(3)
O4 N3 C27 118.6(3)
O3 N3 C27 117.2(3)
O8 N4 O7 123.7(3)
O8 N4 C34 118.6(3)
O7 N4 C34 117.6(3)
N1 C1 C2 120.9(3)
C1 C2 C3 119.0(3)
C4 C3 C2 120.0(3)
C3 C4 C5 119.5(3)
N1 C5 C4 119.5(3)
N1 C5 C6 114.6(2)
C4 C5 C6 125.9(2)
C7 C6 C11 119.2(3)
C7 C6 C5 124.9(2)
C11 C6 C5 115.9(2)
C8 C7 C6 119.7(3)
C7 C8 C9 120.5(3)
C8 C9 C10 120.5(3)
C11 C10 C9 118.7(3)
C10 C11 C6 121.4(2)
C10 C11 Pd1 125.76(19)
C6 C11 Pd1 112.81(19)
N2 C12 C13 121.1(3)
C14 C13 C12 119.1(3)
C15 C14 C13 119.8(3)
C14 C15 C16 119.1(3)
N2 C16 C15 120.4(3)
N2 C16 C17 114.9(2)
C15 C16 C17 124.7(3)
C22 C17 C18 118.8(3)
C22 C17 C16 118.1(2)
C18 C17 C16 123.1(3)
C19 C18 C17 120.5(3)
C18 C19 C20 119.9(3)
C21 C20 C19 120.3(3)
C22 C21 C20 119.8(3)
C21 C22 C17 120.6(3)
C21 C22 Pd1 126.1(2)
C17 C22 Pd1 113.32(19)
O2 C23 O1 128.5(3)
O2 C23 C24 118.5(3)
O1 C23 C24 113.0(2)
C29 C24 C25 119.7(3)
C29 C24 C23 119.8(3)
C25 C24 C23 120.5(3)
C26 C25 C24 120.5(3)
C27 C26 C25 118.2(3)
C28 C27 C26 122.6(3)
C28 C27 N3 118.3(3)
C26 C27 N3 119.1(3)
C29 C28 C27 118.7(3)
C28 C29 C24 120.4(3)
O6 C30 O5 128.2(2)
O6 C30 C31 119.6(2)
O5 C30 C31 112.2(2)
C36 C31 C32 119.8(2)
C36 C31 C30 118.8(2)
C32 C31 C30 121.4(2)
C33 C32 C31 120.5(2)
C32 C33 C34 118.3(3)
C33 C34 C35 122.9(3)
C33 C34 N4 118.5(3)
C35 C34 N4 118.6(2)
C34 C35 C36 118.1(2)
C35 C36 C31 120.5(3)
Cl1 C37 Cl2 111.6(3)

loop_
_geom_bond_atom_site_label_1
_geom_bond_atom_site_label_2
_geom_bond_distance
Pd1 C22 2.013(3)
Pd1 N1 2.019(2)
Pd1 C11 2.019(2)
Pd1 O5 2.0394(19)
Pd1 O1 2.087(2)
Pd1 N2 2.138(2)
O1 C23 1.254(4)
O2 C23 1.236(4)
O3 N3 1.222(4)
O4 N3 1.214(4)
O5 C30 1.304(3)
O6 C30 1.222(3)
O7 N4 1.230(4)
O8 N4 1.224(4)
N1 C1 1.350(4)
N1 C5 1.363(3)
N2 C12 1.347(3)
N2 C16 1.350(4)
N3 C27 1.474(4)
N4 C34 1.472(4)
C1 C2 1.378(4)
C2 C3 1.389(5)
C3 C4 1.380(5)
C4 C5 1.396(4)
C5 C6 1.461(4)
C6 C7 1.395(4)
C6 C11 1.397(4)
C7 C8 1.381(4)
C8 C9 1.388(4)
C9 C10 1.395(4)
C10 C11 1.379(4)
C12 C13 1.389(4)
C13 C14 1.385(5)
C14 C15 1.383(4)
C15 C16 1.403(4)
C16 C17 1.469(4)
C17 C22 1.397(4)
C17 C18 1.398(4)
C18 C19 1.383(4)
C19 C20 1.387(5)
C20 C21 1.386(4)
C21 C22 1.384(4)
C23 C24 1.524(4)
C24 C29 1.393(4)
C24 C25 1.401(4)
C25 C26 1.388(4)
C26 C27 1.386(5)
C27 C28 1.385(4)
C28 C29 1.384(4)
C30 C31 1.516(4)
C31 C36 1.393(3)
C31 C32 1.396(4)
C32 C33 1.384(4)
C33 C34 1.385(4)
C34 C35 1.385(4)
C35 C36 1.389(4)
Cl1 C37 1.733(4)
Cl2 C37 1.764(4)
